data_7703822
loop_
_publ_author_name
'Estevan, Francisco'
'Feliz, Marta'

_publ_section_title
;
 Configurational landscape of chiral iron(ii) bis(phosphane) complexes.
;
_journal_issue 14
_journal_name_full 'Dalton transactions (Cambridge, England : 2003)'
_journal_page_first 4528
_journal_page_last 4538
_journal_paper_doi 10.1039/c9dt04821a
_journal_volume 49
_journal_year 2020
_chemical_absolute_configuration rm
_chemical_formula_moiety 'C36 H56 Cl Fe P4, B F4'
_chemical_formula_sum 'C36 H56 B Cl F4 Fe P4'
_chemical_formula_weight 790.79
_chemical_name_common '[FeCl{(R,R)-Me-DuPhos}2](BF4)'
_space_group_crystal_system orthorhombic
_space_group_IT_number 19
_space_group_name_Hall 'P 2ac 2ab'
_space_group_name_H-M_alt 'P 21 21 21'
_atom_sites_solution_hydrogens geom
_atom_sites_solution_primary direct
_audit_creation_date 2019-08-26
_audit_creation_method
;
Olex2 1.2
(compiled 2018.05.29 svn.r3508 for OlexSys, GUI svn.r5506)
;
_audit_update_record
;
2019-09-09 deposited with the CCDC.	2020-03-20 downloaded from the CCDC.
;
_cell_angle_alpha 90
_cell_angle_beta 90
_cell_angle_gamma 90
_cell_formula_units_Z 4
_cell_length_a 14.8107(3)
_cell_length_b 16.8676(4)
_cell_length_c 15.5365(3)
_cell_measurement_reflns_used 17631
_cell_measurement_temperature 293(2)
_cell_measurement_theta_max 28.5710
_cell_measurement_theta_min 3.2120
_cell_volume 3881.34(14)
_computing_cell_refinement
;
CrysAlisPro, Agilent Technologies,
Version 1.171.37.31 (release 14-01-2014 CrysAlis171 .NET)
(compiled Jan 14 2014,18:38:05)
;
_computing_data_collection
;
CrysAlisPro, Agilent Technologies,
Version 1.171.37.31 (release 14-01-2014 CrysAlis171 .NET)
(compiled Jan 14 2014,18:38:05)
;
_computing_data_reduction
;
CrysAlisPro, Agilent Technologies,
Version 1.171.37.31 (release 14-01-2014 CrysAlis171 .NET)
(compiled Jan 14 2014,18:38:05)
;
_computing_molecular_graphics 'Olex2 (Dolomanov et al., 2009)'
_computing_publication_material 'Olex2 (Dolomanov et al., 2009)'
_computing_structure_refinement 'ShelXL (Sheldrick, 2015)'
_computing_structure_solution 'ShelXS (Sheldrick, 2008)'
_diffrn_ambient_temperature 293(2)
_diffrn_detector 'CCD plate'
_diffrn_detector_area_resol_mean 10.4051
_diffrn_detector_type Atlas
_diffrn_measured_fraction_theta_full 0.998
_diffrn_measured_fraction_theta_max 0.998
_diffrn_measurement_details
;
#__ type_ start__ end____ width___ exp.time_
  1 omega  -46.00   24.00   0.7000   25.0000
omega____ theta____ kappa____ phi______ frames
    -      -11.1253   80.0000  136.0000 100

#__ type_ start__ end____ width___ exp.time_
  2 omega -100.00  -55.90   0.7000   25.0000
omega____ theta____ kappa____ phi______ frames
    -      -11.1253  178.0000  120.0000 63

#__ type_ start__ end____ width___ exp.time_
  3 omega  -20.00   29.70   0.7000   25.0000
omega____ theta____ kappa____ phi______ frames
    -      -11.1253  -99.0000  -30.0000 71

#__ type_ start__ end____ width___ exp.time_
  4 omega  -20.00   29.70   0.7000   25.0000
omega____ theta____ kappa____ phi______ frames
    -      -11.1253  -99.0000  150.0000 71

#__ type_ start__ end____ width___ exp.time_
  5 omega   34.00   99.10   0.7000   25.0000
omega____ theta____ kappa____ phi______ frames
    -       12.0628 -178.0000  -60.0000 93

#__ type_ start__ end____ width___ exp.time_
  6 omega  -14.00   87.50   0.7000   25.0000
omega____ theta____ kappa____ phi______ frames
    -       12.0628   37.0000   90.0000 145

#__ type_ start__ end____ width___ exp.time_
  7 omega   35.00   81.20   0.7000   25.0000
omega____ theta____ kappa____ phi______ frames
    -       12.0628  178.0000   90.0000 66
;
_diffrn_measurement_device 'four-circle diffractometer'
_diffrn_measurement_device_type 'SuperNova, Dual, Cu at zero, Atlas'
_diffrn_measurement_method '\w scans'
_diffrn_orient_matrix_UB_11 0.0436310000
_diffrn_orient_matrix_UB_12 -0.0089887000
_diffrn_orient_matrix_UB_13 -0.0160604000
_diffrn_orient_matrix_UB_21 -0.0171894000
_diffrn_orient_matrix_UB_22 -0.0349345000
_diffrn_orient_matrix_UB_23 -0.0194453000
_diffrn_orient_matrix_UB_31 -0.0096349000
_diffrn_orient_matrix_UB_32 0.0216353000
_diffrn_orient_matrix_UB_33 -0.0380587000
_diffrn_radiation_monochromator mirror
_diffrn_radiation_probe x-ray
_diffrn_radiation_type MoK\a
_diffrn_radiation_wavelength 0.71073
_diffrn_reflns_av_R_equivalents 0.0467
_diffrn_reflns_av_unetI/netI 0.0305
_diffrn_reflns_Laue_measured_fraction_full 0.998
_diffrn_reflns_Laue_measured_fraction_max 0.998
_diffrn_reflns_limit_h_max 16
_diffrn_reflns_limit_h_min -16
_diffrn_reflns_limit_k_max 19
_diffrn_reflns_limit_k_min -17
_diffrn_reflns_limit_l_max 17
_diffrn_reflns_limit_l_min -17
_diffrn_reflns_number 33898
_diffrn_reflns_point_group_measured_fraction_full 0.999
_diffrn_reflns_point_group_measured_fraction_max 0.999
_diffrn_reflns_theta_full 23.998
_diffrn_reflns_theta_max 23.998
_diffrn_reflns_theta_min 2.779
_diffrn_source 'SuperNova (Mo) X-ray Source'
_exptl_absorpt_coefficient_mu 0.667
_exptl_absorpt_correction_T_max 1.00000
_exptl_absorpt_correction_T_min 0.40968
_exptl_absorpt_correction_type multi-scan
_exptl_absorpt_process_details
;
CrysAlisPro, Agilent Technologies,
Version 1.171.37.31 (release 14-01-2014 CrysAlis171 .NET)
(compiled Jan 14 2014,18:38:05)
Empirical absorption correction using spherical harmonics,
 implemented in SCALE3 ABSPACK scaling algorithm.
Empirical absorption correction using spherical harmonics,
 implemented in SCALE3 ABSPACK scaling algorithm.
;
_exptl_crystal_density_diffrn 1.353
_exptl_crystal_description block
_exptl_crystal_F_000 1664
_exptl_crystal_recrystallization_method 'Re-crystallisation from solvent: CD2Cl2'
_exptl_crystal_size_max 0.3475
_exptl_crystal_size_mid 0.2515
_exptl_crystal_size_min 0.1435
_refine_diff_density_max 0.523
_refine_diff_density_min -0.418
_refine_diff_density_rms 0.060
_refine_ls_abs_structure_details
;
 Flack x determined using 2405 quotients [(I+)-(I-)]/[(I+)+(I-)]
 (Parsons, Flack and Wagner, Acta Cryst. B69 (2013) 249-259).
;
_refine_ls_abs_structure_Flack 0.000(8)
_refine_ls_extinction_method none
_refine_ls_goodness_of_fit_ref 1.057
_refine_ls_hydrogen_treatment constr
_refine_ls_matrix_type full
_refine_ls_number_parameters 423
_refine_ls_number_reflns 6074
_refine_ls_number_restraints 0
_refine_ls_restrained_S_all 1.057
_refine_ls_R_factor_all 0.0464
_refine_ls_R_factor_gt 0.0425
_refine_ls_shift/su_max 0.000
_refine_ls_shift/su_mean 0.000
_refine_ls_structure_factor_coef Fsqd
_refine_ls_weighting_details 'w=1/[\s^2^(Fo^2^)+(0.0612P)^2^+3.6528P] where P=(Fo^2^+2Fc^2^)/3'
_refine_ls_weighting_scheme calc
_refine_ls_wR_factor_gt 0.1096
_refine_ls_wR_factor_ref 0.1142
_reflns_Friedel_coverage 0.786
_reflns_Friedel_fraction_full 1.000
_reflns_Friedel_fraction_max 1.000
_reflns_number_gt 5728
_reflns_number_total 6074
_reflns_threshold_expression 'I > 2\s(I)'
_cod_data_source_file c9dt04821a2.cif
_cod_data_source_block str1816
_cod_depositor_comments 'Adding full bibliography for 7703821--7703824.cif.'
_cod_original_cell_volume 3881.34(15)
_cod_database_code 7703822
_shelx_shelxl_version_number 2018/3
_chemical_oxdiff_formula 'C36 H96 P12 B F4 I Fe '
_shelx_space_group_comment
;
The symmetry employed for this shelxl refinement is uniquely defined
by the following loop, which should always be used as a source of
symmetry information in preference to the above space-group names.
They are only intended as comments.
;
_reflns_odcompleteness_completeness 99.75
_reflns_odcompleteness_iscentric 1
_reflns_odcompleteness_theta 26.32
_olex2_refinement_description
;
1. Fixed Uiso
 At 1.2 times of:
  All C(H) groups, All C(H,H) groups
 At 1.5 times of:
  All C(H,H,H) groups
2. Others
 Fixed Sof: F1(0.61) F2(0.59) F3(0.63) F4(0.41) F5(0.7) F0AA(0.37) F6(0.3)
 F7(0.39)
3.a Ternary CH refined with riding coordinates:
 C6(H6), C7(H7), C10(H10), C11(H11), C14(H14), C16(H16), C19(H19), C22(H22)
3.b Secondary CH2 refined with riding coordinates:
 C9(H9A,H9B), C8(H8A,H8B), C12(H12A,H12B), C13(H13A,H13B), C17(H17A,H17B),
 C18(H18A,H18B), C20(H20A,H20B), C21(H21A,H21B)
3.c Aromatic/amide H refined with riding coordinates:
 C5(H5), C2AA(H2AA), C4(H4), C15(H15), C28(H28), C31(H31), C29(H29), C30(H30)
3.d Idealised Me refined as rotating group:
 C25(H25A,H25B,H25C), C26(H26A,H26B,H26C), C27(H27A,H27B,H27C), C32(H32A,H32B,
 H32C), C34(H34A,H34B,H34C), C33(H33A,H33B,H33C), C36(H36A,H36B,H36C), C35(H35A,
 H35B,H35C)
;
_olex2_submission_special_instructions 'No special instructions were received'

loop_
_space_group_symop_operation_xyz
'x, y, z'
'-x+1/2, -y, z+1/2'
'x+1/2, -y+1/2, -z'
'-x, y+1/2, -z+1/2'

loop_
_atom_site_label
_atom_site_type_symbol
_atom_site_fract_x
_atom_site_fract_y
_atom_site_fract_z
_atom_site_U_iso_or_equiv
_atom_site_adp_type
_atom_site_occupancy
_atom_site_site_symmetry_order
_atom_site_calc_flag
_atom_site_refinement_flags_posn
_atom_site_refinement_flags_adp
_atom_site_refinement_flags_occupancy
_atom_site_disorder_assembly
_atom_site_disorder_group
Fe1 Fe 0.37006(5) 0.13555(4) 0.20662(5) 0.0303(2) Uani 1 1 d . . . . .
P1 P 0.32517(10) 0.23282(8) 0.29903(10) 0.0335(3) Uani 1 1 d . . . . .
P2 P 0.41196(10) 0.10503(9) 0.06871(9) 0.0323(3) Uani 1 1 d . . . . .
P3 P 0.21800(9) 0.11605(8) 0.18664(9) 0.0327(3) Uani 1 1 d . . . . .
P4 P 0.52260(10) 0.14634(9) 0.23253(9) 0.0345(3) Uani 1 1 d . . . . .
Cl1 Cl 0.37468(14) 0.01920(11) 0.27949(15) 0.0759(6) Uani 1 1 d . . . . .
C0AA C 0.5829(4) 0.0987(3) 0.1436(4) 0.0374(13) Uani 1 1 d . . . . .
C1AA C 0.5336(4) 0.0852(3) 0.0675(4) 0.0353(13) Uani 1 1 d . . . . .
C5 C 0.6750(4) 0.0827(4) 0.1427(4) 0.0468(16) Uani 1 1 d . . . . .
H5 H 0.708786 0.091023 0.192312 0.056 Uiso 1 1 calc R . . . .
C2AA C 0.5777(4) 0.0577(4) -0.0058(4) 0.0427(14) Uani 1 1 d . . . . .
H2AA H 0.545218 0.049809 -0.056327 0.051 Uiso 1 1 calc R . . . .
C4 C 0.7170(4) 0.0549(4) 0.0701(5) 0.0536(17) Uani 1 1 d . . . . .
H4 H 0.778651 0.044657 0.071168 0.064 Uiso 1 1 calc R . . . .
C6 C 0.3586(4) 0.0171(3) 0.0168(4) 0.0397(13) Uani 1 1 d . . . . .
H6 H 0.296466 0.015215 0.038435 0.048 Uiso 1 1 calc R . . . .
C9 C 0.4018(5) 0.3679(4) 0.3584(4) 0.0516(16) Uani 1 1 d . . . . .
H9A H 0.464516 0.360119 0.342352 0.062 Uiso 1 1 calc R . . . .
H9B H 0.392854 0.423798 0.370476 0.062 Uiso 1 1 calc R . . . .
C8 C 0.3801(5) 0.3195(4) 0.4375(4) 0.0536(17) Uani 1 1 d . . . . .
H8A H 0.322732 0.335855 0.461706 0.064 Uiso 1 1 calc R . . . .
H8B H 0.426635 0.326417 0.480799 0.064 Uiso 1 1 calc R . . . .
C7 C 0.3757(4) 0.2322(4) 0.4087(4) 0.0414(13) Uani 1 1 d . . . . .
H7 H 0.438144 0.213942 0.402312 0.050 Uiso 1 1 calc R . . . .
C10 C 0.3406(4) 0.3424(3) 0.2847(4) 0.0436(14) Uani 1 1 d . . . . .
H10 H 0.281604 0.366648 0.295764 0.052 Uiso 1 1 calc R . . . .
C11 C 0.1618(4) 0.1649(4) 0.0936(4) 0.0404(14) Uani 1 1 d . . . . .
H11 H 0.202612 0.159523 0.044291 0.049 Uiso 1 1 calc R . . . .
C12 C 0.0787(4) 0.1149(4) 0.0740(4) 0.0544(17) Uani 1 1 d . . . . .
H12A H 0.029764 0.129148 0.112502 0.065 Uiso 1 1 calc R . . . .
H12B H 0.059067 0.123872 0.015304 0.065 Uiso 1 1 calc R . . . .
C14 C 0.1538(4) 0.0200(4) 0.1718(4) 0.0430(14) Uani 1 1 d . . . . .
H14 H 0.106919 0.020303 0.216290 0.052 Uiso 1 1 calc R . . . .
C13 C 0.1035(5) 0.0298(4) 0.0863(4) 0.0543(17) Uani 1 1 d . . . . .
H13A H 0.141549 0.012366 0.039145 0.065 Uiso 1 1 calc R . . . .
H13B H 0.049310 -0.002536 0.086493 0.065 Uiso 1 1 calc R . . . .
C16 C 0.5885(4) 0.1130(4) 0.3309(4) 0.0484(15) Uani 1 1 d . . . . .
H16 H 0.636016 0.077745 0.309517 0.058 Uiso 1 1 calc R . . . .
C19 C 0.5767(4) 0.2460(4) 0.2322(4) 0.0450(15) Uani 1 1 d . . . . .
H19 H 0.534945 0.282385 0.261147 0.054 Uiso 1 1 calc R . . . .
C17 C 0.6368(6) 0.1880(5) 0.3634(5) 0.067(2) Uani 1 1 d . . . . .
H17A H 0.597747 0.216687 0.402647 0.080 Uiso 1 1 calc R . . . .
H17B H 0.691226 0.173282 0.394282 0.080 Uiso 1 1 calc R . . . .
C15 C 0.6690(4) 0.0420(4) -0.0043(4) 0.0484(16) Uani 1 1 d . . . . .
H15 H 0.697867 0.022805 -0.053245 0.058 Uiso 1 1 calc R . . . .
C18 C 0.6607(5) 0.2399(4) 0.2887(5) 0.0606(19) Uani 1 1 d . . . . .
H18A H 0.710348 0.216997 0.256420 0.073 Uiso 1 1 calc R . . . .
H18B H 0.678766 0.292047 0.308686 0.073 Uiso 1 1 calc R . . . .
C22 C 0.3975(4) 0.1697(4) -0.0288(4) 0.0444(15) Uani 1 1 d . . . . .
H22 H 0.456593 0.171455 -0.057098 0.053 Uiso 1 1 calc R . . . .
C20 C 0.3515(5) 0.0354(4) -0.0791(4) 0.0524(17) Uani 1 1 d . . . . .
H20A H 0.407023 0.020533 -0.108046 0.063 Uiso 1 1 calc R . . . .
H20B H 0.302249 0.005561 -0.104393 0.063 Uiso 1 1 calc R . . . .
C21 C 0.3349(5) 0.1230(4) -0.0897(4) 0.0543(17) Uani 1 1 d . . . . .
H21A H 0.272361 0.135019 -0.076460 0.065 Uiso 1 1 calc R . . . .
H21B H 0.346437 0.138464 -0.148796 0.065 Uiso 1 1 calc R . . . .
C23 C 0.2039(4) 0.2239(3) 0.3184(4) 0.0383(13) Uani 1 1 d . . . . .
C24 C 0.1577(4) 0.1641(3) 0.2759(4) 0.0381(13) Uani 1 1 d . . . . .
C25 C 0.3710(5) 0.3722(3) 0.1964(4) 0.0548(16) Uani 1 1 d . . . . .
H25A H 0.428962 0.350117 0.182755 0.082 Uiso 1 1 calc GR . . . .
H25B H 0.375127 0.429005 0.197325 0.082 Uiso 1 1 calc GR . . . .
H25C H 0.327862 0.356237 0.153622 0.082 Uiso 1 1 calc GR . . . .
C26 C 0.3693(5) 0.2544(4) -0.0163(4) 0.0547(17) Uani 1 1 d . . . . .
H26A H 0.312035 0.255974 0.012691 0.082 Uiso 1 1 calc GR . . . .
H26B H 0.363974 0.279848 -0.071321 0.082 Uiso 1 1 calc GR . . . .
H26C H 0.413683 0.281472 0.017745 0.082 Uiso 1 1 calc GR . . . .
C27 C 0.5947(5) 0.2801(4) 0.1431(5) 0.0600(19) Uani 1 1 d . . . . .
H27A H 0.643703 0.251885 0.116692 0.090 Uiso 1 1 calc GR . . . .
H27B H 0.610305 0.335190 0.148125 0.090 Uiso 1 1 calc GR . . . .
H27C H 0.541522 0.274851 0.108244 0.090 Uiso 1 1 calc GR . . . .
C28 C 0.0654(4) 0.1541(4) 0.2910(4) 0.0485(15) Uani 1 1 d . . . . .
H28 H 0.034158 0.113586 0.263448 0.058 Uiso 1 1 calc R . . . .
C31 C 0.1568(5) 0.2741(4) 0.3739(4) 0.0552(18) Uani 1 1 d . . . . .
H31 H 0.187387 0.314750 0.401931 0.066 Uiso 1 1 calc R . . . .
C29 C 0.0205(4) 0.2042(5) 0.3466(5) 0.0594(19) Uani 1 1 d . . . . .
H29 H -0.040941 0.197173 0.356343 0.071 Uiso 1 1 calc R . . . .
C30 C 0.0657(5) 0.2642(5) 0.3875(5) 0.063(2) Uani 1 1 d . . . . .
H30 H 0.034854 0.298111 0.424384 0.076 Uiso 1 1 calc R . . . .
C32 C 0.1428(5) 0.2526(4) 0.1043(5) 0.0571(18) Uani 1 1 d . . . . .
H32A H 0.094386 0.259760 0.144675 0.086 Uiso 1 1 calc GR . . . .
H32B H 0.125893 0.274851 0.049750 0.086 Uiso 1 1 calc GR . . . .
H32C H 0.195970 0.278779 0.125252 0.086 Uiso 1 1 calc GR . . . .
C34 C 0.2009(5) -0.0603(3) 0.1805(4) 0.0496(16) Uani 1 1 d . . . . .
H34A H 0.241989 -0.067467 0.133391 0.074 Uiso 1 1 calc GR . . . .
H34B H 0.156516 -0.101801 0.179790 0.074 Uiso 1 1 calc GR . . . .
H34C H 0.233599 -0.062030 0.233803 0.074 Uiso 1 1 calc GR . . . .
C33 C 0.3998(5) -0.0622(4) 0.0379(5) 0.0537(17) Uani 1 1 d . . . . .
H33A H 0.459659 -0.064852 0.014377 0.081 Uiso 1 1 calc GR . . . .
H33B H 0.363446 -0.103584 0.013458 0.081 Uiso 1 1 calc GR . . . .
H33C H 0.402523 -0.068641 0.099216 0.081 Uiso 1 1 calc GR . . . .
C36 C 0.5422(5) 0.0681(5) 0.4048(5) 0.062(2) Uani 1 1 d . . . . .
H36A H 0.492675 0.099002 0.426290 0.093 Uiso 1 1 calc GR . . . .
H36B H 0.584922 0.059108 0.450214 0.093 Uiso 1 1 calc GR . . . .
H36C H 0.520122 0.018144 0.383975 0.093 Uiso 1 1 calc GR . . . .
C35 C 0.3303(5) 0.1768(5) 0.4737(4) 0.0610(19) Uani 1 1 d . . . . .
H35A H 0.273080 0.198576 0.490471 0.091 Uiso 1 1 calc GR . . . .
H35B H 0.368196 0.171437 0.523510 0.091 Uiso 1 1 calc GR . . . .
H35C H 0.321286 0.125718 0.447894 0.091 Uiso 1 1 calc GR . . . .
B1 B 0.8835(10) 0.0045(8) 0.2490(9) 0.100(4) Uiso 1 1 d . . . . .
F1 F 0.9655(7) -0.0360(6) 0.2801(6) 0.092(3) Uiso 0.61 1 d . . P A .
F2 F 0.8821(8) 0.0789(7) 0.2161(8) 0.111(3) Uiso 0.59 1 d . . P A 1
F3 F 0.8182(9) -0.0498(8) 0.2662(8) 0.129(4) Uiso 0.63 1 d . . P A 1
F4 F 0.8540(15) 0.0635(12) 0.3017(14) 0.154(7) Uiso 0.41 1 d . . P A 2
F5 F 0.8857(9) -0.0399(8) 0.1638(8) 0.158(4) Uiso 0.7 1 d . . P A 1
F0AA F 0.7982(10) -0.0056(9) 0.2866(10) 0.087(4) Uiso 0.37 1 d . . P A 2
F6 F 0.9055(11) 0.0456(10) 0.1803(11) 0.077(4) Uiso 0.3 1 d . . P A 2
F7 F 0.9490(8) -0.0009(8) 0.3018(8) 0.070(3) Uiso 0.39 1 d . . P A .

loop_
_atom_site_aniso_label
_atom_site_aniso_U_11
_atom_site_aniso_U_22
_atom_site_aniso_U_33
_atom_site_aniso_U_23
_atom_site_aniso_U_13
_atom_site_aniso_U_12
Fe1 0.0301(4) 0.0310(4) 0.0299(4) -0.0012(3) -0.0003(3) -0.0010(3)
P1 0.0349(7) 0.0307(7) 0.0349(7) -0.0021(6) -0.0016(6) -0.0025(6)
P2 0.0309(7) 0.0377(7) 0.0285(7) -0.0007(6) -0.0026(6) -0.0012(6)
P3 0.0324(7) 0.0349(7) 0.0308(7) 0.0003(6) -0.0009(6) -0.0023(6)
P4 0.0335(8) 0.0368(7) 0.0331(7) -0.0016(6) -0.0016(6) -0.0022(6)
Cl1 0.0726(12) 0.0576(10) 0.0977(15) 0.0353(10) -0.0390(12) -0.0214(9)
C0AA 0.039(3) 0.034(3) 0.039(3) 0.000(3) -0.003(3) 0.001(3)
C1AA 0.034(3) 0.033(3) 0.039(3) 0.002(2) -0.004(3) -0.001(2)
C5 0.033(3) 0.057(4) 0.051(4) -0.011(3) -0.003(3) 0.000(3)
C2AA 0.041(4) 0.049(4) 0.038(3) -0.003(3) 0.003(3) -0.001(3)
C4 0.035(3) 0.061(4) 0.065(4) -0.004(4) 0.002(3) 0.005(3)
C6 0.036(3) 0.044(3) 0.039(3) -0.006(3) -0.003(3) -0.002(3)
C9 0.059(4) 0.037(3) 0.059(4) -0.011(3) 0.002(3) -0.009(3)
C8 0.062(4) 0.051(4) 0.047(4) -0.014(3) -0.005(3) -0.015(3)
C7 0.041(3) 0.046(3) 0.037(3) -0.001(3) -0.004(3) -0.008(3)
C10 0.055(4) 0.026(3) 0.050(4) -0.001(3) 0.004(3) 0.004(2)
C11 0.040(3) 0.046(3) 0.036(3) 0.005(3) -0.005(3) 0.003(3)
C12 0.045(4) 0.072(5) 0.046(4) 0.007(3) -0.014(3) 0.002(3)
C14 0.047(4) 0.040(3) 0.042(3) -0.005(3) 0.001(3) -0.009(3)
C13 0.050(4) 0.063(4) 0.050(4) -0.008(3) -0.008(3) -0.013(3)
C16 0.047(4) 0.059(4) 0.040(3) 0.004(3) -0.008(3) 0.002(3)
C19 0.043(3) 0.043(3) 0.049(3) -0.009(3) 0.003(3) -0.011(3)
C17 0.058(5) 0.087(5) 0.055(4) -0.009(4) -0.020(4) -0.014(4)
C15 0.046(4) 0.051(4) 0.048(4) -0.003(3) 0.011(3) 0.003(3)
C18 0.045(4) 0.064(4) 0.073(5) -0.012(4) -0.012(3) -0.015(3)
C22 0.042(4) 0.057(4) 0.034(3) 0.008(3) 0.000(3) 0.002(3)
C20 0.048(4) 0.072(5) 0.037(3) -0.018(3) -0.001(3) -0.002(3)
C21 0.054(4) 0.076(5) 0.033(3) 0.006(3) -0.002(3) 0.005(4)
C23 0.038(3) 0.039(3) 0.037(3) 0.000(3) 0.000(2) 0.001(3)
C24 0.041(3) 0.041(3) 0.032(3) 0.001(2) 0.004(2) -0.002(2)
C25 0.066(4) 0.037(3) 0.061(4) 0.012(3) 0.003(4) 0.003(3)
C26 0.062(4) 0.052(4) 0.051(4) 0.021(3) 0.001(3) 0.006(4)
C27 0.063(5) 0.049(4) 0.068(5) 0.006(3) 0.009(4) -0.014(3)
C28 0.042(3) 0.061(4) 0.042(3) -0.003(3) 0.005(3) -0.008(3)
C31 0.049(4) 0.060(4) 0.057(4) -0.023(3) 0.004(3) 0.000(3)
C29 0.032(3) 0.083(5) 0.063(4) -0.011(4) 0.013(3) -0.003(3)
C30 0.047(4) 0.081(5) 0.062(4) -0.025(4) 0.014(3) 0.009(4)
C32 0.061(4) 0.051(4) 0.059(4) 0.015(3) -0.004(4) 0.010(3)
C34 0.066(4) 0.037(3) 0.046(4) -0.001(3) 0.001(3) -0.006(3)
C33 0.048(4) 0.046(4) 0.067(4) -0.015(3) -0.005(3) -0.003(3)
C36 0.067(5) 0.070(5) 0.049(4) 0.011(4) -0.005(4) 0.011(4)
C35 0.071(5) 0.069(5) 0.043(4) 0.008(3) -0.005(4) -0.014(4)

loop_
_atom_type_symbol
_atom_type_description
_atom_type_scat_dispersion_real
_atom_type_scat_dispersion_imag
_atom_type_scat_source
C C 0.0033 0.0016 'International Tables Vol C Tables 4.2.6.8 and 6.1.1.4'
H H 0.0000 0.0000 'International Tables Vol C Tables 4.2.6.8 and 6.1.1.4'
B B 0.0013 0.0007 'International Tables Vol C Tables 4.2.6.8 and 6.1.1.4'
Cl Cl 0.1484 0.1585 'International Tables Vol C Tables 4.2.6.8 and 6.1.1.4'
F F 0.0171 0.0103 'International Tables Vol C Tables 4.2.6.8 and 6.1.1.4'
Fe Fe 0.3463 0.8444 'International Tables Vol C Tables 4.2.6.8 and 6.1.1.4'
P P 0.1023 0.0942 'International Tables Vol C Tables 4.2.6.8 and 6.1.1.4'

loop_
_exptl_crystal_face_index_h
_exptl_crystal_face_index_k
_exptl_crystal_face_index_l
_exptl_crystal_face_perp_dist
_exptl_oxdiff_crystal_face_indexfrac_h
_exptl_oxdiff_crystal_face_indexfrac_k
_exptl_oxdiff_crystal_face_indexfrac_l
_exptl_oxdiff_crystal_face_x
_exptl_oxdiff_crystal_face_y
_exptl_oxdiff_crystal_face_z
-19 4 8 0.0730 -19.0000 4.0000 8.0000 -0.9934 0.0313 -0.0349
19 -4 -8 0.0730 19.0000 -4.0000 -8.0000 0.9934 -0.0313 0.0349
-17 12 -7 0.1137 -17.0000 12.0000 -7.0000 -0.7372 0.0091 0.6898
17 -12 7 0.1137 17.0000 -12.0000 7.0000 0.7372 -0.0091 -0.6898
0 24 -2 0.0925 -0.0000 24.0000 -2.0000 -0.1836 -0.7995 0.5954
-1 -24 -2 0.1424 -1.0000 -24.0000 -2.0000 0.2042 0.8945 -0.4335
-5 -3 -21 0.1877 -5.0000 -3.0000 -21.0000 0.1461 0.5991 0.7825
5 5 21 0.1278 5.0000 5.0000 21.0000 -0.1641 -0.6690 -0.7392
4 -12 18 0.1708 4.0000 -12.0000 18.0000 -0.0067 0.0004 -0.9832
3 21 11 0.1161 3.0000 21.0000 11.0000 -0.2345 -0.9991 0.0068
-2 -23 -6 0.1380 -2.0000 -23.0000 -6.0000 0.2158 0.9545 -0.2500
-2 21 -10 0.1155 -2.0000 21.0000 -10.0000 -0.1154 -0.5048 0.8542
-17 -11 6 0.1002 -17.0000 -11.0000 6.0000 -0.7392 0.5598 -0.3025
-20 -6 -2 0.1156 -20.0000 -6.0000 -2.0000 -0.7866 0.5923 0.1390
15 14 -7 0.0816 15.0000 14.0000 -7.0000 0.6410 -0.6108 0.4248
18 1 11 0.0911 18.0000 1.0000 11.0000 0.5997 -0.5582 -0.5704
19 6 6 0.0772 19.0000 6.0000 6.0000 0.6787 -0.6529 -0.2816
11 16 -12 0.1008 11.0000 16.0000 -12.0000 0.5288 -0.5147 0.6969
20 -2 -7 0.0631 20.0000 -2.0000 -7.0000 1.0030 -0.1378 0.0304
17 2 -12 0.0745 17.0000 2.0000 -12.0000 0.9165 -0.1287 0.3362
16 -10 -11 0.0881 16.0000 -10.0000 -11.0000 0.9646 0.2882 0.0481
17 -14 -3 0.1017 17.0000 -14.0000 -3.0000 0.9157 0.2552 -0.3525

loop_
_geom_angle_atom_site_label_1
_geom_angle_atom_site_label_2
_geom_angle_atom_site_label_3
_geom_angle
_geom_angle_site_symmetry_1
_geom_angle_site_symmetry_3
_geom_angle_publ_flag
P1 Fe1 P2 146.15(6) . . ?
P1 Fe1 P3 84.39(6) . . ?
P1 Fe1 P4 96.85(6) . . ?
P2 Fe1 P3 96.14(6) . . ?
P2 Fe1 P4 85.15(6) . . ?
P3 Fe1 P4 175.68(6) . . ?
Cl1 Fe1 P1 108.51(8) . . ?
Cl1 Fe1 P2 105.34(8) . . ?
Cl1 Fe1 P3 88.46(7) . . ?
Cl1 Fe1 P4 87.22(7) . . ?
C7 P1 Fe1 117.1(2) . . ?
C7 P1 C10 93.7(3) . . ?
C10 P1 Fe1 126.8(2) . . ?
C23 P1 Fe1 109.33(19) . . ?
C23 P1 C7 104.1(3) . . ?
C23 P1 C10 102.8(3) . . ?
C1AA P2 Fe1 108.51(19) . . ?
C1AA P2 C6 105.5(3) . . ?
C1AA P2 C22 102.1(3) . . ?
C6 P2 Fe1 118.0(2) . . ?
C6 P2 C22 93.7(3) . . ?
C22 P2 Fe1 126.4(2) . . ?
C11 P3 Fe1 118.7(2) . . ?
C11 P3 C14 93.4(3) . . ?
C14 P3 Fe1 129.1(2) . . ?
C24 P3 Fe1 108.12(19) . . ?
C24 P3 C11 100.0(3) . . ?
C24 P3 C14 103.0(3) . . ?
C0AA P4 Fe1 108.17(19) . . ?
C0AA P4 C16 103.1(3) . . ?
C0AA P4 C19 100.6(3) . . ?
C16 P4 Fe1 128.4(2) . . ?
C19 P4 Fe1 119.5(2) . . ?
C19 P4 C16 92.8(3) . . ?
C1AA C0AA P4 116.9(4) . . ?
C5 C0AA P4 124.9(5) . . ?
C5 C0AA C1AA 117.9(6) . . ?
C0AA C1AA P2 118.1(4) . . ?
C2AA C1AA P2 122.1(4) . . ?
C2AA C1AA C0AA 119.9(5) . . ?
C4 C5 C0AA 121.3(6) . . ?
C15 C2AA C1AA 120.7(6) . . ?
C5 C4 C15 120.8(6) . . ?
C20 C6 P2 106.9(4) . . ?
C33 C6 P2 116.2(4) . . ?
C33 C6 C20 114.8(5) . . ?
C8 C9 C10 109.4(5) . . ?
C9 C8 C7 106.9(5) . . ?
C8 C7 P1 106.1(4) . . ?
C35 C7 P1 115.5(4) . . ?
C35 C7 C8 114.2(5) . . ?
C9 C10 P1 105.2(4) . . ?
C9 C10 C25 114.0(5) . . ?
C25 C10 P1 117.8(4) . . ?
C12 C11 P3 105.7(4) . . ?
C32 C11 P3 115.5(5) . . ?
C32 C11 C12 114.4(5) . . ?
C13 C12 C11 108.0(5) . . ?
C13 C14 P3 104.9(4) . . ?
C34 C14 P3 121.3(4) . . ?
C34 C14 C13 113.2(5) . . ?
C12 C13 C14 109.5(5) . . ?
C17 C16 P4 105.0(5) . . ?
C36 C16 P4 121.2(5) . . ?
C36 C16 C17 111.6(6) . . ?
C18 C19 P4 106.7(5) . . ?
C27 C19 P4 114.8(4) . . ?
C27 C19 C18 113.9(6) . . ?
C18 C17 C16 109.7(6) . . ?
C4 C15 C2AA 119.4(6) . . ?
C17 C18 C19 107.0(6) . . ?
C21 C22 P2 105.5(4) . . ?
C26 C22 P2 118.7(4) . . ?
C26 C22 C21 113.5(5) . . ?
C21 C20 C6 108.4(5) . . ?
C20 C21 C22 109.6(5) . . ?
C24 C23 P1 117.8(4) . . ?
C24 C23 C31 119.4(5) . . ?
C31 C23 P1 122.9(5) . . ?
C23 C24 P3 116.2(4) . . ?
C23 C24 C28 119.3(5) . . ?
C28 C24 P3 123.3(5) . . ?
C29 C28 C24 120.2(6) . . ?
C30 C31 C23 120.7(6) . . ?
C30 C29 C28 120.5(6) . . ?
C29 C30 C31 119.9(7) . . ?
F1 B1 F5 92.3(10) . . ?
F2 B1 F1 124.4(12) . . ?
F2 B1 F3 133.4(14) . . ?
F2 B1 F5 97.3(11) . . ?
F3 B1 F1 102.1(11) . . ?
F3 B1 F5 81.6(11) . . ?
F4 B1 F1 114.0(15) . . ?
F4 B1 F0AA 63.2(13) . . ?
F0AA B1 F1 123.4(12) . . ?
F6 B1 F1 107.8(13) . . ?
F6 B1 F4 100.5(15) . . ?
F6 B1 F0AA 128.7(15) . . ?
F7 B1 F1 29.4(7) . . ?
F7 B1 F2 108.7(13) . . ?
F7 B1 F3 111.6(13) . . ?
F7 B1 F4 84.8(15) . . ?
F7 B1 F5 120.6(13) . . ?
F7 B1 F0AA 114.2(13) . . ?
F7 B1 F6 111.8(14) . . ?
F7 F1 B1 59.8(14) . . ?
B1 F4 F0AA 59.8(12) . . ?
B1 F4 F7 45.5(10) . . ?
F0AA F4 F7 87.7(13) . . ?
B1 F0AA F4 57.0(11) . . ?
B1 F7 F4 49.7(10) . . ?
F1 F7 B1 90.8(17) . . ?
F1 F7 F4 140.0(19) . . ?

loop_
_geom_bond_atom_site_label_1
_geom_bond_atom_site_label_2
_geom_bond_distance
_geom_bond_site_symmetry_2
_geom_bond_publ_flag
Fe1 P1 2.2793(16) . ?
Fe1 P2 2.2893(16) . ?
Fe1 P3 2.2971(16) . ?
Fe1 P4 2.3021(16) . ?
Fe1 Cl1 2.2666(18) . ?
P1 C7 1.861(6) . ?
P1 C10 1.876(5) . ?
P1 C23 1.828(6) . ?
P2 C1AA 1.833(6) . ?
P2 C6 1.863(6) . ?
P2 C22 1.879(6) . ?
P3 C11 1.860(6) . ?
P3 C14 1.893(6) . ?
P3 C24 1.837(6) . ?
P4 C0AA 1.830(6) . ?
P4 C16 1.899(6) . ?
P4 C19 1.863(6) . ?
C0AA C1AA 1.409(8) . ?
C0AA C5 1.391(9) . ?
C1AA C2AA 1.392(8) . ?
C5 C4 1.371(9) . ?
C2AA C15 1.377(9) . ?
C4 C15 1.374(9) . ?
C6 C20 1.526(9) . ?
C6 C33 1.506(9) . ?
C9 C8 1.511(9) . ?
C9 C10 1.522(9) . ?
C8 C7 1.540(8) . ?
C7 C35 1.531(9) . ?
C10 C25 1.529(9) . ?
C11 C12 1.523(9) . ?
C11 C32 1.515(9) . ?
C12 C13 1.493(10) . ?
C14 C13 1.533(9) . ?
C14 C34 1.529(9) . ?
C16 C17 1.540(10) . ?
C16 C36 1.536(10) . ?
C19 C18 1.527(9) . ?
C19 C27 1.522(9) . ?
C17 C18 1.496(11) . ?
C22 C21 1.541(9) . ?
C22 C26 1.501(9) . ?
C20 C21 1.506(10) . ?
C23 C24 1.386(8) . ?
C23 C31 1.395(8) . ?
C24 C28 1.398(9) . ?
C28 C29 1.379(9) . ?
C31 C30 1.377(10) . ?
C29 C30 1.369(10) . ?
B1 F1 1.473(17) . ?
B1 F2 1.356(17) . ?
B1 F3 1.359(17) . ?
B1 F4 1.36(2) . ?
B1 F5 1.521(18) . ?
B1 F0AA 1.40(2) . ?
B1 F6 1.31(2) . ?
B1 F7 1.273(17) . ?
F1 F7 0.724(13) . ?
F4 F0AA 1.45(2) . ?
F4 F7 1.78(2) . ?
